data_4333568
loop_
_publ_author_name
'Mohammad Reza Halvagar'
'Benjamin Neisen'
'William B. Tolman'

_publ_contact_author_email wtolman@umn.edu
_publ_contact_author_name 'William B. Tolman'
_publ_section_title
;
 Copper-, Palladium-, and Platinum-Containing Complexes of an Asymmetric
 Dinucleating Ligand
;
_journal_name_full 'Inorganic Chemistry'
_journal_page_first 793
_journal_page_last 799
_journal_paper_doi 10.1021/ic301914u
_journal_volume 52
_journal_year 2013
_chemical_formula_moiety 'C28 H34 Cl2 N6 O2 Pd and O'
_chemical_formula_sum 'C28 H34 Cl2 N6 O3 Pd'
_chemical_formula_weight 679.91
_chemical_name_common LH2PdCl2
_chemical_name_systematic 8
_space_group_IT_number 11
_symmetry_cell_setting monoclinic
_symmetry_Int_Tables_number 11
_symmetry_space_group_name_Hall '-P 2yb'
_symmetry_space_group_name_H-M 'P 1 21/m 1'
_atom_sites_solution_hydrogens geom
_atom_sites_solution_primary direct
_atom_sites_solution_secondary difmap
_audit_creation_method SHELXL-97
_cell_angle_alpha 90.00
_cell_angle_beta 99.88
_cell_angle_gamma 90.00
_cell_formula_units_Z 2
_cell_length_a 9.139
_cell_length_b 13.516
_cell_length_c 11.774
_cell_measurement_reflns_used 3845
_cell_measurement_temperature 173(2)
_cell_measurement_theta_max 20.01
_cell_measurement_theta_min 1.76
_cell_volume 1432.787
_computing_cell_refinement 'SMART, Bruker'
_computing_data_collection 'SMART, Bruker'
_computing_data_reduction 'SMART, Bruker'
_computing_publication_material 'SMART, Bruker'
_computing_structure_refinement 'SHELXL-97 (Sheldrick, 1997)'
_computing_structure_solution 'SHELXS-97 (Sheldrick, 1990)'
_diffrn_ambient_temperature 173(2)
_diffrn_measured_fraction_theta_full 0.961
_diffrn_measured_fraction_theta_max 0.961
_diffrn_measurement_device_type 'Bruker SMART Platform, CCD'
_diffrn_measurement_method 'area detector, omega scans per phi'
_diffrn_radiation_monochromator graphite
_diffrn_radiation_source 'fine-focus sealed tube'
_diffrn_radiation_type MoK\a
_diffrn_radiation_wavelength 0.71073
_diffrn_reflns_av_R_equivalents 0.1063
_diffrn_reflns_av_sigmaI/netI 0.0952
_diffrn_reflns_limit_h_max 8
_diffrn_reflns_limit_h_min -7
_diffrn_reflns_limit_k_max 12
_diffrn_reflns_limit_k_min -11
_diffrn_reflns_limit_l_max 10
_diffrn_reflns_limit_l_min -10
_diffrn_reflns_number 3845
_diffrn_reflns_theta_full 20.01
_diffrn_reflns_theta_max 20.01
_diffrn_reflns_theta_min 1.76
_exptl_absorpt_coefficient_mu 0.876
_exptl_absorpt_correction_T_max 0.9742
_exptl_absorpt_correction_T_min 0.9175
_exptl_absorpt_correction_type multi-scan
_exptl_absorpt_process_details 'SADABS, R. Blessing, 1995'
_exptl_crystal_colour yellow-brown
_exptl_crystal_density_diffrn 1.576
_exptl_crystal_description block
_exptl_crystal_F_000 696
_exptl_crystal_recrystallization_method 'Et2O slowly diffused into solution of 10 in MeCN'
_exptl_crystal_size_max 0.10
_exptl_crystal_size_mid 0.07
_exptl_crystal_size_min 0.03
_refine_diff_density_max 0.464
_refine_diff_density_min -0.689
_refine_diff_density_rms 0.099
_refine_ls_extinction_method none
_refine_ls_goodness_of_fit_ref 1.049
_refine_ls_hydrogen_treatment constr
_refine_ls_matrix_type full
_refine_ls_number_parameters 146
_refine_ls_number_reflns 1366
_refine_ls_number_restraints 180
_refine_ls_restrained_S_all 1.029
_refine_ls_R_factor_all 0.0984
_refine_ls_R_factor_gt 0.0576
_refine_ls_shift/su_max 0.000
_refine_ls_shift/su_mean 0.000
_refine_ls_structure_factor_coef Fsqd
_refine_ls_weighting_details 'calc w=1/[\s^2^(Fo^2^)+(0.0626P)^2^+0.0854P] where P=(Fo^2^+2Fc^2^)/3'
_refine_ls_weighting_scheme calc
_refine_ls_wR_factor_gt 0.1251
_refine_ls_wR_factor_ref 0.1392
_reflns_number_gt 924
_reflns_number_total 1366
_reflns_threshold_expression >2sigma(I)
_cod_data_source_file ic301914u_si_002_4.cif
_cod_data_source_block 8
_cod_original_cell_volume 1432.8
_cod_original_sg_symbol_H-M 'P 21/m'
_cod_database_code 4333568

loop_
_symmetry_equiv_pos_as_xyz
'x, y, z'
'-x, y+1/2, -z'
'-x, -y, -z'
'x, -y-1/2, z'

loop_
_atom_site_label
_atom_site_type_symbol
_atom_site_fract_x
_atom_site_fract_y
_atom_site_fract_z
_atom_site_U_iso_or_equiv
_atom_site_adp_type
_atom_site_occupancy
_atom_site_symmetry_multiplicity
_atom_site_calc_flag
_atom_site_refinement_flags
C1 C 0.0962(4) 0.2500 0.0109(3) 0.095(6) Uani 1 2 d SU
H1 H 0.1523 0.2500 0.0867 0.114 Uiso 1 2 calc SR
C2 C 0.0527(4) 0.3364 -0.0478(3) 0.076(4) Uani 1 1 d RU
H2 H 0.0810 0.3972 -0.0139 0.091 Uiso 1 1 d R
C3 C -0.0311(4) 0.3330 -0.1547(3) 0.056(3) Uani 1 1 d RU
C4 C -0.0721(4) 0.4250 -0.2259(3) 0.056(3) Uani 1 1 d RU
C5 C -0.1980(4) 0.4727 -0.4212(3) 0.053(3) Uani 1 1 d RDU
C6 C -0.1194(4) 0.5591 -0.4326(3) 0.099(4) Uani 1 1 d RDU
H6 H -0.0429 0.5784 -0.3742 0.119 Uiso 1 1 d R
C7 C -0.1551(4) 0.6168 -0.5312(3) 0.115(5) Uani 1 1 d RDU
H7 H -0.1025 0.6746 -0.5388 0.138 Uiso 1 1 d R
C8 C -0.2695(4) 0.5879 -0.6185(3) 0.092(4) Uani 1 1 d RDU
H8 H -0.2934 0.6265 -0.6845 0.110 Uiso 1 1 d R
C9 C -0.3481(4) 0.5015 -0.6072(3) 0.059(3) Uani 1 1 d RDU
C10 C -0.3124(4) 0.4439 -0.5085(3) 0.045(2) Uani 1 1 d RDU
H10 H -0.3650 0.3860 -0.5009 0.054 Uiso 1 1 d R
C11 C -0.4807(12) 0.4753(9) -0.6973(8) 0.075(3) Uani 1 1 d U
H11A H -0.5591 0.4481 -0.6578 0.090 Uiso 1 1 calc R
H11B H -0.5199 0.5370 -0.7367 0.090 Uiso 1 1 calc R
C13 C -0.5872(11) 0.4102(11) -0.8787(8) 0.104(5) Uani 1 1 d U
H13A H -0.6746 0.3869 -0.8485 0.156 Uiso 1 1 calc R
H13B H -0.5725 0.3690 -0.9442 0.156 Uiso 1 1 calc R
H13C H -0.6025 0.4791 -0.9040 0.156 Uiso 1 1 calc R
C14 C -0.1286(12) 0.2500 -0.7440(10) 0.048(4) Uani 1 2 d SU
H14A H -0.0482 0.2831 -0.7745 0.072 Uiso 0.50 1 calc PR
H14B H -0.0996 0.1817 -0.7234 0.072 Uiso 0.50 1 calc PR
H14C H -0.1481 0.2852 -0.6754 0.072 Uiso 0.50 1 calc PR
C15 C -0.2727(10) 0.3416(8) -0.9047(7) 0.053(3) Uani 1 1 d U
H15A H -0.3468 0.3323 -0.9758 0.064 Uiso 1 1 calc R
H15B H -0.1753 0.3561 -0.9271 0.064 Uiso 1 1 calc R
C16 C -0.31932(10) 0.4268(3) -0.83339(8) 0.059(3) Uani 1 1 d U
H16A H -0.2370 0.4420 -0.7695 0.071 Uiso 1 1 calc R
H16B H -0.3380 0.4864 -0.8826 0.071 Uiso 1 1 calc R
N1 N -0.07569(10) 0.2500(3) -0.21229(8) 0.046(3) Uani 1 2 d SRU
N2 N -0.16367(10) 0.4090(3) -0.32495(8) 0.047(2) Uani 1 1 d RDU
H2N2 H -0.2284 0.3498 -0.3552 0.056 Uiso 1 1 d RD
N3 N -0.45258(10) 0.4037(3) -0.78575(8) 0.062(2) Uani 1 1 d RU
N4 N -0.26261(10) 0.2500(3) -0.83150(8) 0.043(3) Uani 1 2 d SRU
O1 O -0.01899(10) 0.5073(3) -0.18854(8) 0.099(3) Uani 1 1 d RU
O2 O -0.40974(10) 0.2500(3) -0.35920(8) 0.045(2) Uani 1 2 d SR
Cl1 Cl -0.63568(10) 0.2500(3) -0.65137(8) 0.0872(15) Uani 1 2 d SRU
Cl2 Cl -0.55034(10) 0.2500(3) -0.13852(8) 0.1015(19) Uani 1 2 d SR
Pd1 Pd -0.44467(10) 0.2500(3) -0.75387(8) 0.0555(6) Uani 1 2 d SRU

loop_
_atom_site_aniso_label
_atom_site_aniso_U_11
_atom_site_aniso_U_22
_atom_site_aniso_U_33
_atom_site_aniso_U_23
_atom_site_aniso_U_13
_atom_site_aniso_U_12
C1 0.028(9) 0.233(18) 0.020(9) 0.000 -0.003(7) 0.000
C2 0.026(6) 0.172(12) 0.030(6) -0.021(6) 0.007(4) -0.038(7)
C3 0.022(5) 0.123(7) 0.025(5) -0.007(5) 0.009(4) -0.020(6)
C4 0.043(6) 0.091(7) 0.043(6) -0.026(5) 0.031(4) -0.033(6)
C5 0.075(8) 0.048(6) 0.046(6) -0.016(5) 0.036(5) -0.012(5)
C6 0.169(12) 0.069(8) 0.076(8) -0.034(6) 0.070(7) -0.058(8)
C7 0.224(14) 0.047(8) 0.104(10) -0.022(6) 0.109(9) -0.042(9)
C8 0.170(11) 0.031(7) 0.099(8) 0.015(6) 0.090(7) 0.037(6)
C9 0.083(7) 0.051(6) 0.057(6) 0.017(5) 0.054(5) 0.043(5)
C10 0.055(6) 0.038(6) 0.048(5) 0.002(4) 0.027(4) 0.024(5)
C11 0.079(7) 0.104(7) 0.052(6) 0.041(5) 0.043(4) 0.066(6)
C13 0.037(6) 0.219(14) 0.056(7) 0.049(7) 0.006(5) 0.051(8)
C14 0.022(6) 0.075(11) 0.044(8) 0.000 0.000(5) 0.000
C15 0.031(5) 0.111(8) 0.022(6) 0.011(5) 0.017(4) 0.008(5)
C16 0.045(5) 0.095(7) 0.043(6) 0.021(5) 0.026(5) 0.023(6)
N1 0.025(6) 0.092(7) 0.021(6) 0.000 0.000(5) 0.000
N2 0.051(5) 0.057(6) 0.034(4) -0.014(3) 0.015(3) -0.019(4)
N3 0.052(5) 0.101(6) 0.036(5) 0.033(4) 0.018(4) 0.039(5)
N4 0.027(5) 0.090(7) 0.017(6) 0.000 0.014(4) 0.000
O1 0.123(7) 0.121(7) 0.062(5) -0.049(5) 0.043(5) -0.084(6)
O2 0.038(5) 0.051(6) 0.048(6) 0.000 0.009(4) 0.000
Cl1 0.050(3) 0.150(5) 0.071(3) 0.000 0.038(2) 0.000
Cl2 0.059(3) 0.218(6) 0.026(2) 0.000 0.004(2) 0.000
Pd1 0.0281(7) 0.1122(12) 0.0279(7) 0.000 0.0098(5) 0.000

loop_
_atom_type_symbol
_atom_type_description
_atom_type_scat_dispersion_real
_atom_type_scat_dispersion_imag
_atom_type_scat_source
C C 0.0033 0.0016 'International Tables Vol C Tables 4.2.6.8 and 6.1.1.4'
H H 0.0000 0.0000 'International Tables Vol C Tables 4.2.6.8 and 6.1.1.4'
N N 0.0061 0.0033 'International Tables Vol C Tables 4.2.6.8 and 6.1.1.4'
O O 0.0106 0.0060 'International Tables Vol C Tables 4.2.6.8 and 6.1.1.4'
Cl Cl 0.1484 0.1585 'International Tables Vol C Tables 4.2.6.8 and 6.1.1.4'
Pd Pd -0.9988 1.0072 'International Tables Vol C Tables 4.2.6.8 and 6.1.1.4'

loop_
_geom_angle_atom_site_label_1
_geom_angle_atom_site_label_2
_geom_angle_atom_site_label_3
_geom_angle
_geom_angle_site_symmetry_1
_geom_angle_site_symmetry_3
C2 C1 C2 115.6 4_565 .
C2 C1 H1 122.2 4_565 .
C2 C1 H1 122.2 . .
C3 C2 C1 120.3 . .
C3 C2 H2 119.9 . .
C1 C2 H2 119.9 . .
N1 C3 C2 124.93(18) . .
N1 C3 C4 112.55(18) . .
C2 C3 C4 122.3 . .
O1 C4 N2 126.5(3) . .
O1 C4 C3 119.17(19) . .
N2 C4 C3 114.35(18) . .
C6 C5 C10 120.0 . .
C6 C5 N2 122.75(16) . .
C10 C5 N2 117.21(16) . .
C7 C6 C5 120.0 . .
C7 C6 H6 120.0 . .
C5 C6 H6 120.0 . .
C6 C7 C8 120.0 . .
C6 C7 H7 120.0 . .
C8 C7 H7 120.0 . .
C9 C8 C7 120.0 . .
C9 C8 H8 120.0 . .
C7 C8 H8 120.0 . .
C10 C9 C8 120.0 . .
C10 C9 C11 120.1(4) . .
C8 C9 C11 119.7(4) . .
C9 C10 C5 120.0 . .
C9 C10 H10 120.0 . .
C5 C10 H10 120.0 . .
N3 C11 C9 115.7(6) . .
N3 C11 H11A 108.4 . .
C9 C11 H11A 108.4 . .
N3 C11 H11B 108.4 . .
C9 C11 H11B 108.4 . .
H11A C11 H11B 107.4 . .
N3 C13 H13A 109.5 . .
N3 C13 H13B 109.5 . .
H13A C13 H13B 109.5 . .
N3 C13 H13C 109.5 . .
H13A C13 H13C 109.5 . .
H13B C13 H13C 109.5 . .
N4 C14 H14A 109.5 . .
N4 C14 H14B 109.5 . .
H14A C14 H14B 109.5 . .
N4 C14 H14C 109.5 . .
H14A C14 H14C 109.5 . .
H14B C14 H14C 109.5 . .
N4 C15 C16 107.5(5) . .
N4 C15 H15A 110.2 . .
C16 C15 H15A 110.2 . .
N4 C15 H15B 110.2 . .
C16 C15 H15B 110.2 . .
H15A C15 H15B 108.5 . .
N3 C16 C15 112.3(4) . .
N3 C16 H16A 109.1 . .
C15 C16 H16A 109.1 . .
N3 C16 H16B 109.1 . .
C15 C16 H16B 109.1 . .
H16A C16 H16B 107.9 . .
C3 N1 C3 114.0(3) . 4_565
C4 N2 C5 128.5(3) . .
C4 N2 H2N2 132.2 . .
C5 N2 H2N2 99.3 . .
C16 N3 C11 112.9(5) . .
C16 N3 C13 109.9(4) . .
C11 N3 C13 104.8(6) . .
C16 N3 Pd1 105.9 . .
C11 N3 Pd1 121.7(4) . .
C13 N3 Pd1 100.7(6) . .
C14 N4 C15 111.5(5) . .
C14 N4 C15 111.5(5) . 4_565
C15 N4 C15 111.0(7) . 4_565
C14 N4 Pd1 109.6(5) . .
C15 N4 Pd1 106.5(3) . .
C15 N4 Pd1 106.5(3) 4_565 .
N4 Pd1 N3 85.7 . .
N4 Pd1 N3 85.7 . 4_565
N3 Pd1 N3 159.8 . 4_565
N4 Pd1 Cl1 175.0 . .
N3 Pd1 Cl1 95.0 . .
N3 Pd1 Cl1 95.0 4_565 .

loop_
_geom_bond_atom_site_label_1
_geom_bond_atom_site_label_2
_geom_bond_distance
_geom_bond_site_symmetry_2
C1 C2 1.3798 4_565
C1 C2 1.3798 .
C1 H1 0.9500 .
C2 C3 1.3573 .
C2 H2 0.9300 .
C3 N1 1.338(4) .
C3 C4 1.5104 .
C4 O1 1.263(4) .
C4 N2 1.331(4) .
C5 C6 1.3900 .
C5 C10 1.3900 .
C5 N2 1.415(4) .
C6 C7 1.3900 .
C6 H6 0.9300 .
C7 C8 1.3900 .
C7 H7 0.9300 .
C8 C9 1.3900 .
C8 H8 0.9300 .
C9 C10 1.3900 .
C9 C11 1.509(12) .
C10 H10 0.9300 .
C11 N3 1.477(11) .
C11 H11A 0.9900 .
C11 H11B 0.9900 .
C13 N3 1.502(9) .
C13 H13A 0.9800 .
C13 H13B 0.9800 .
C13 H13C 0.9800 .
C14 N4 1.459(11) .
C14 H14A 0.9800 .
C14 H14B 0.9800 .
C14 H14C 0.9800 .
C15 N4 1.503(10) .
C15 C16 1.528(10) .
C15 H15A 0.9900 .
C15 H15B 0.9900 .
C16 N3 1.4593 .
C16 H16A 0.9900 .
C16 H16B 0.9900 .
N1 C3 1.338(4) 4_565
N2 H2N2 1.0220 .
N3 Pd1 2.1099 .
N4 C15 1.502(10) 4_565
N4 Pd1 2.0312 .
Cl1 Pd1 2.2861 .
Pd1 N3 2.109(8) 4_565

loop_
_geom_torsion_atom_site_label_1
_geom_torsion_atom_site_label_2
_geom_torsion_atom_site_label_3
_geom_torsion_atom_site_label_4
_geom_torsion
_geom_torsion_site_symmetry_1
_geom_torsion_site_symmetry_4
C2 C1 C2 C3 1.9 4_565 .
C1 C2 C3 N1 -1.25(17) . .
C1 C2 C3 C4 -175.5 . .
N1 C3 C4 O1 -170.0(3) . .
C2 C3 C4 O1 4.83(17) . .
N1 C3 C4 N2 9.8 . .
C2 C3 C4 N2 -175.32(15) . .
C10 C5 C6 C7 0.0 . .
N2 C5 C6 C7 177.66(17) . .
C5 C6 C7 C8 0.0 . .
C6 C7 C8 C9 0.0 . .
C7 C8 C9 C10 0.0 . .
C7 C8 C9 C11 174.6(4) . .
C8 C9 C10 C5 0.0 . .
C11 C9 C10 C5 -174.6(4) . .
C6 C5 C10 C9 0.0 . .
N2 C5 C10 C9 -177.79(16) . .
C10 C9 C11 N3 -87.0(7) . .
C8 C9 C11 N3 98.3(7) . .
N4 C15 C16 N3 -52.4(6) . .
C2 C3 N1 C3 0.4(3) . 4_565
C4 C3 N1 C3 175.15(15) . 4_565
O1 C4 N2 C5 14.8(6) . .
C3 C4 N2 C5 -165.0(2) . .
C6 C5 N2 C4 10.6(4) . .
C10 C5 N2 C4 -171.7(2) . .
C15 C16 N3 C11 167.7(6) . .
C15 C16 N3 C13 -75.7(7) . .
C15 C16 N3 Pd1 32.3(4) . .
C9 C11 N3 C16 -46.6(8) . .
C9 C11 N3 C13 -166.2(8) . .
C9 C11 N3 Pd1 80.9(8) . .
C16 C15 N4 C14 -75.7(7) . .
C16 C15 N4 C15 159.31(18) . 4_565
C16 C15 N4 Pd1 43.8(6) . .
C14 N4 Pd1 N3 99.15(18) . .
C15 N4 Pd1 N3 -21.6(4) . .
C15 N4 Pd1 N3 -140.1(4) 4_565 .
C14 N4 Pd1 N3 -99.2(2) . 4_565
C15 N4 Pd1 N3 140.1(4) . 4_565
C15 N4 Pd1 N3 21.6(4) 4_565 4_565
C14 N4 Pd1 Cl1 -0.01(18) . .
C15 N4 Pd1 Cl1 -120.8(4) . .
C15 N4 Pd1 Cl1 120.8(4) 4_565 .
C16 N3 Pd1 N4 -5.6 . .
C11 N3 Pd1 N4 -136.1(5) . .
C13 N3 Pd1 N4 108.9(4) . .
C16 N3 Pd1 N3 -70.8 . 4_565
C11 N3 Pd1 N3 158.7(5) . 4_565
C13 N3 Pd1 N3 43.7(4) . 4_565
C16 N3 Pd1 Cl1 169.5 . .
C11 N3 Pd1 Cl1 38.9(5) . .
C13 N3 Pd1 Cl1 -76.0(4) . .
